data_7206298
loop_
_publ_author_name
'Oswald, Iain D. H.'
'Urquhart, Andrew J.'

_publ_section_title
;
 Polymorphism and polymerisation of acrylic and methacrylic acid at
 high pressure
;
_journal_issue 14
_journal_name_full CrystEngComm
_journal_page_first 4503
_journal_paper_doi 10.1039/c1ce05295k
_journal_volume 13
_journal_year 2011
_chemical_formula_moiety 'C4 H6 O2'
_chemical_formula_sum 'C4 H6 O2'
_chemical_formula_weight 86.09
_space_group_IT_number 14
_symmetry_cell_setting monoclinic
_symmetry_space_group_name_Hall '-P 2ybc'
_symmetry_space_group_name_H-M 'P 1 21/c 1'
_atom_sites_solution_hydrogens geom
_atom_sites_solution_primary direct
_audit_creation_date 11-02-15
_audit_creation_method CRYSTALS_ver_14.11
_cell_angle_alpha 90
_cell_angle_beta 101.22(3)
_cell_angle_gamma 90
_cell_formula_units_Z 4
_cell_length_a 3.7643(13)
_cell_length_b 13.501(6)
_cell_length_c 8.308(5)
_cell_measurement_reflns_used 130
_cell_measurement_temperature 293
_cell_measurement_theta_max 17
_cell_measurement_theta_min 3
_cell_volume 414.2(3)
_computing_cell_refinement 'Apex2 (Bruker AXS, 2006)'
_computing_data_collection 'Apex2 (Bruker AXS, 2006)'
_computing_data_reduction 'Apex2 (Bruker AXS, 2006)'
_computing_molecular_graphics 'CAMERON (Watkin et al., 1996)'
_computing_publication_material 'CRYSTALS (Betteridge et al., 2003)'
_computing_structure_refinement 'CRYSTALS (Betteridge et al., 2003)'
_computing_structure_solution 'SIR92 (Altomare et al., 1994)'
_diffrn_ambient_pressure 1500000
_diffrn_ambient_temperature 293
_diffrn_measured_fraction_theta_full 0.673
_diffrn_measured_fraction_theta_max 0.506
_diffrn_measurement_device Area
_diffrn_measurement_device_type 'Bruker Kappa Apex2'
_diffrn_measurement_method \w
_diffrn_radiation_monochromator graphite
_diffrn_radiation_type 'Mo K\a'
_diffrn_radiation_wavelength 0.71073
_diffrn_reflns_av_R_equivalents 0.053
_diffrn_reflns_limit_h_max 4
_diffrn_reflns_limit_h_min -4
_diffrn_reflns_limit_k_max 13
_diffrn_reflns_limit_k_min -13
_diffrn_reflns_limit_l_max 7
_diffrn_reflns_limit_l_min -7
_diffrn_reflns_number 602
_diffrn_reflns_theta_full 17.368
_diffrn_reflns_theta_max 23.158
_diffrn_reflns_theta_min 2.920
_diffrn_standards_number 0
_exptl_absorpt_coefficient_mu 0.111
_exptl_absorpt_correction_T_max 0.99
_exptl_absorpt_correction_T_min 0.77
_exptl_absorpt_correction_type multi-scan
_exptl_absorpt_process_details 'SADABS (Siemens, 1996)'
_exptl_crystal_colour colorless
_exptl_crystal_density_diffrn 1.381
_exptl_crystal_density_method 'not measured'
_exptl_crystal_description needle
_exptl_crystal_F_000 184
_exptl_crystal_size_max 0.300
_exptl_crystal_size_mid 0.100
_exptl_crystal_size_min 0.050
_refine_diff_density_max 0.32
_refine_diff_density_min -0.34
_refine_ls_extinction_method None
_refine_ls_goodness_of_fit_ref 1.0658
_refine_ls_hydrogen_treatment none
_refine_ls_matrix_type full
_refine_ls_number_parameters 55
_refine_ls_number_reflns 297
_refine_ls_number_restraints 0
_refine_ls_R_factor_all 0.0854
_refine_ls_R_factor_gt 0.0456
_refine_ls_shift/su_max 0.0000528
_refine_ls_shift/su_mean 0.0000112
_refine_ls_structure_factor_coef Fsqd
_refine_ls_weighting_details
;
Method= Modified Sheldrick
w=1/[\s^2^(F^2^) + ( 0.04P)^2^ + 0.32P]
,where P=(max(Fo^2^,0) + 2Fc^2^)/3
;
_refine_ls_weighting_scheme calc
_refine_ls_wR_factor_all 0.1118
_refine_ls_wR_factor_gt 0.0978
_refine_ls_wR_factor_ref 0.1118
_reflns_limit_h_max 4
_reflns_limit_h_min -4
_reflns_limit_k_max 13
_reflns_limit_k_min 0
_reflns_limit_l_max 7
_reflns_limit_l_min 0
_reflns_number_gt 198
_reflns_number_total 297
_reflns_threshold_expression I>2.0\s(I)
_oxford_diffrn_Wilson_B_factor 2.65
_oxford_diffrn_Wilson_scale 0.32
_oxford_refine_ls_r_factor_ref 0.0854
_oxford_refine_ls_scale 2.10(6)
_oxford_reflns_number_all 297
_oxford_reflns_threshold_expression_ref I>-10.0\s(I)
_cod_data_source_file c1ce05295k.txt
_cod_data_source_block 5
_cod_depositor_comments
;
The following automatic conversions were performed:

'_symmetry_cell_setting' value 'Monoclinic' changed to 'monoclinic'
according to /home/saulius/struct/CIF-dictionaries/cif_core.dic
dictionary named 'cif_core.dic' version 2.4.1 from 2010-06-29.

Automatic conversion script
Id: cif_fix_values 1715 2011-07-08 13:25:40Z adriana 
;
_cod_original_cell_volume 414.1(3)
_cod_original_sg_symbol_H-M 'P 1 21/c 1 '
_cod_database_code 7206298

loop_
_symmetry_equiv_pos_as_xyz
x,y,z
-x,-y,-z
-x,y+1/2,-z+1/2
x,-y+1/2,z+1/2

loop_
_atom_site_label
_atom_site_type_symbol
_atom_site_fract_x
_atom_site_fract_y
_atom_site_fract_z
_atom_site_U_iso_or_equiv
_atom_site_occupancy
_atom_site_adp_type
_atom_site_refinement_flags_posn
_atom_site_refinement_flags_adp
_atom_site_refinement_flags_occupancy
_atom_site_disorder_assembly
_atom_site_disorder_group
_atom_site_attached_hydrogens
O2 O 0.9591(10) 0.3830(2) 0.9470(5) 0.0467 1.0000 Uani . . . . . .
C1 C 0.7399(15) 0.4173(5) 0.8306(8) 0.0362 1.0000 Uani . . . . . .
O1 O 0.6724(11) 0.5118(3) 0.8121(5) 0.0619 1.0000 Uani . . . . . .
C2 C 0.5372(14) 0.3531(4) 0.6998(8) 0.0361 1.0000 Uani . . . . . .
C3 C 0.3024(14) 0.3927(4) 0.5778(8) 0.0525 1.0000 Uani . . . . . .
C4 C 0.6148(14) 0.2464(4) 0.7190(8) 0.0509 1.0000 Uani . . . . . .
H5 H 0.4769 0.2095 0.6296 0.0786 1.0000 Uiso R . . . . .
H6 H 0.5478 0.2227 0.8174 0.0792 1.0000 Uiso R . . . . .
H7 H 0.8686 0.2327 0.7250 0.0790 1.0000 Uiso R . . . . .
H3 H 0.1992 0.3549 0.4838 0.0619 1.0000 Uiso R . . . . .
H4 H 0.2389 0.4597 0.5857 0.0622 1.0000 Uiso R . . . . .
H1 H 0.7875 0.5527 0.8811 0.0919 1.0000 Uiso R . . . . .

loop_
_atom_site_aniso_label
_atom_site_aniso_U_11
_atom_site_aniso_U_22
_atom_site_aniso_U_33
_atom_site_aniso_U_23
_atom_site_aniso_U_13
_atom_site_aniso_U_12
O2 0.051(3) 0.045(3) 0.038(4) 0.0041(18) -0.005(2) 0.001(2)
C1 0.038(4) 0.037(5) 0.038(6) -0.001(3) 0.019(4) -0.003(3)
O1 0.080(3) 0.041(4) 0.054(5) -0.0053(17) -0.015(3) -0.002(2)
C2 0.032(3) 0.055(5) 0.024(6) -0.002(3) 0.012(3) -0.004(3)
C3 0.045(4) 0.078(5) 0.033(6) -0.008(3) 0.004(4) 0.003(3)
C4 0.046(4) 0.049(6) 0.057(7) -0.012(3) 0.010(4) -0.011(3)

loop_
_atom_type_symbol
_atom_type_scat_dispersion_real
_atom_type_scat_dispersion_imag
_atom_type_scat_Cromer_Mann_a1
_atom_type_scat_Cromer_Mann_b1
_atom_type_scat_Cromer_Mann_a2
_atom_type_scat_Cromer_Mann_b2
_atom_type_scat_Cromer_Mann_a3
_atom_type_scat_Cromer_Mann_b3
_atom_type_scat_Cromer_Mann_a4
_atom_type_scat_Cromer_Mann_b4
_atom_type_scat_Cromer_Mann_c
_atom_type_scat_source
C 0.0033 0.0016 2.3100 20.8439 1.0200 10.2075 1.5886 0.5687 0.8650 51.6512 0.2156 'International Tables Vol C 4.2.6.8 and 6.1.1.4'
H 0.0000 0.0000 0.4930 10.5109 0.3229 26.1257 0.1402 3.1424 0.0408 57.7998 0.0030 'International Tables Vol C 4.2.6.8 and 6.1.1.4'
O 0.0106 0.0060 3.0485 13.2771 2.2868 5.7011 1.5463 0.3239 0.8670 32.9089 0.2508 'International Tables Vol C 4.2.6.8 and 6.1.1.4'

loop_
_geom_angle_atom_site_label_1
_geom_angle_site_symmetry_1
_geom_angle_atom_site_label_2
_geom_angle_site_symmetry_2
_geom_angle_atom_site_label_3
_geom_angle_site_symmetry_3
_geom_angle
_geom_angle_publ_flag
O2 . C1 . O1 . 123.0(5) yes
O2 . C1 . C2 . 121.8(6) yes
O1 . C1 . C2 . 115.2(5) yes
C1 . O1 . H1 . 119.5 no
C1 . C2 . C3 . 119.9(6) yes
C1 . C2 . C4 . 115.5(5) yes
C3 . C2 . C4 . 124.6(5) yes
C2 . C3 . H3 . 121.2 no
C2 . C3 . H4 . 118.5 no
H3 . C3 . H4 . 120.4 no
C2 . C4 . H5 . 111.0 no
C2 . C4 . H6 . 109.9 no
H5 . C4 . H6 . 107.2 no
C2 . C4 . H7 . 111.5 no
H5 . C4 . H7 . 108.7 no
H6 . C4 . H7 . 108.3 no

loop_
_geom_bond_atom_site_label_1
_geom_bond_site_symmetry_1
_geom_bond_atom_site_label_2
_geom_bond_site_symmetry_2
_geom_bond_distance
_geom_bond_publ_flag
O2 . C1 . 1.232(6) yes
C1 . O1 . 1.305(6) yes
C1 . C2 . 1.481(7) yes
O1 . H1 . 0.851 no
C2 . C3 . 1.321(6) yes
C2 . C4 . 1.472(6) yes
C3 . H3 . 0.950 no
C3 . H4 . 0.940 no
C4 . H5 . 0.960 no
C4 . H6 . 0.956 no
C4 . H7 . 0.965 no

loop_
_cod_related_entry_id
_cod_related_entry_database
_cod_related_entry_code
1 ChemSpider 3951
